data_2106438
loop_
_publ_author_name
'Soled, S.'
'Carpenter, G.B.'

_publ_section_title
;
 The Crystal Structure of K I Br2 (H2 O)
;
_journal_name_full 'Acta Crystallographica B (24,1968-38,1982)'
_journal_page_first 2556
_journal_page_last 2559
_journal_volume 29
_journal_year 1973
_chemical_formula_sum 'Br2 H2 I K O'
_chemical_name_systematic 'K I Br2 (H2 O)'
_space_group_IT_number 58
_symmetry_space_group_name_Hall '-P 2 2n'
_symmetry_space_group_name_H-M 'P n n m'
_cell_angle_alpha 90
_cell_angle_beta 90
_cell_angle_gamma 90
_cell_formula_units_Z 4
_cell_length_a 12.183
_cell_length_b 13.046
_cell_length_c 4.39
_cell_volume 697.744
_citation_journal_id_ASTM ACBCAR
_cod_data_source_file Soled_ACBCAR_1973_1031.cif
_cod_data_source_block H2Br2I1K1O1
_cod_original_formula_sum 'H2 Br2 I1 K1 O1'
_cod_database_code 2106438

loop_
_symmetry_equiv_pos_as_xyz
x,y,z
-x,-y,z
x+1/2,-y+1/2,-z+1/2
-x+1/2,y+1/2,-z+1/2
-x,-y,-z
x,y,-z
-x-1/2,y-1/2,z-1/2
x-1/2,-y-1/2,z-1/2

loop_
_atom_site_label
_atom_site_type_symbol
_atom_site_fract_x
_atom_site_fract_y
_atom_site_fract_z
_atom_site_occupancy
_atom_site_U_iso_or_equiv
_atom_site_attached_hydrogens
I1 I+1 0 0 0 1 0.0 0
O1 O-2 0.2192 0.3458 0.5 1 0.0 2
I2 I+1 0 0.5 0 1 0.0 0
Br1 Br-1 0.034 0.2053 0 1 0.0 0
Br2 Br-1 0.2116 0.564 0 1 0.0 0
K1 K+1 0.3238 0.2647 0 1 0.0 0
